data_4079745
loop_
_publ_author_name
'Phillips, Nicholas'
'Rowles, Johnny'
'Kelly, Michael J.'
'Riddlestone, Ian'
'Rees, Nicholas H.'
'Dervisi, Athanasia'
'Fallis, Ian A.'
'Aldridge, Simon'

_publ_section_title
;
 Sterically Encumbered Iridium Bis(N-heterocyclic carbene) Complexes:
 Air-Stable 14-Electron Cations and Facile Degenerate C--H Activation
;
_journal_issue 23
_journal_name_full Organometallics
_journal_page_first 8075
_journal_paper_doi 10.1021/om301060h
_journal_volume 31
_journal_year 2012
_chemical_formula_moiety 'C32 H12 B F24, C44 H58 Ir N4'
_chemical_formula_sum 'C76 H70 B F24 Ir N4'
_chemical_formula_weight 1698.40
_space_group_IT_number 2
_symmetry_cell_setting triclinic
_symmetry_space_group_name_Hall '-P 1'
_symmetry_space_group_name_H-M 'P -1'
_atom_sites_solution_hydrogens difmap
_atom_sites_solution_primary direct
_audit_creation_date 12-08-22
_audit_creation_method CRYSTALS_ver_14.23
_cell_angle_alpha 91.7424(4)
_cell_angle_beta 110.8926(4)
_cell_angle_gamma 90.7674(7)
_cell_formula_units_Z 2
_cell_length_a 13.83290(10)
_cell_length_b 16.2697(2)
_cell_length_c 17.7359(2)
_cell_measurement_reflns_used 14915
_cell_measurement_temperature 150
_cell_measurement_theta_max 27
_cell_measurement_theta_min 5
_cell_volume 3726.17(7)
_computing_cell_refinement 'DENZO/SCALEPACK (Otwinowski & Minor, 1997)'
_computing_data_collection 'COLLECT (Nonius, 2001).'
_computing_data_reduction 'DENZO/SCALEPACK (Otwinowski & Minor, 1997)'
_computing_molecular_graphics 'CAMERON (Watkin et al., 1996)'
_computing_publication_material 'CRYSTALS (Betteridge et al., 2003)'
_computing_structure_refinement 'CRYSTALS (Betteridge et al., 2003)'
_computing_structure_solution 'SIR92 (Altomare et al., 1994)'
_diffrn_ambient_temperature 150
_diffrn_measured_fraction_theta_full 0.989
_diffrn_measured_fraction_theta_max 0.985
_diffrn_measurement_device Area
_diffrn_measurement_device_type 'Nonius KappaCCD'
_diffrn_measurement_method \w
_diffrn_radiation_monochromator graphite
_diffrn_radiation_type 'Mo K\a'
_diffrn_radiation_wavelength 0.71073
_diffrn_reflns_av_R_equivalents 0.024
_diffrn_reflns_limit_h_max 17
_diffrn_reflns_limit_h_min -17
_diffrn_reflns_limit_k_max 20
_diffrn_reflns_limit_k_min -21
_diffrn_reflns_limit_l_max 23
_diffrn_reflns_limit_l_min -22
_diffrn_reflns_number 51811
_diffrn_reflns_theta_full 25.022
_diffrn_reflns_theta_max 27.497
_diffrn_reflns_theta_min 5.120
_diffrn_standards_number 0
_exptl_absorpt_coefficient_mu 1.897
_exptl_absorpt_correction_T_max 0.89
_exptl_absorpt_correction_T_min 0.78
_exptl_absorpt_correction_type multi-scan
_exptl_absorpt_process_details 'DENZO/SCALEPACK (Otwinowski & Minor, 1997)'
_exptl_crystal_colour yellow
_exptl_crystal_density_diffrn 1.514
_exptl_crystal_density_method 'not measured'
_exptl_crystal_description block
_exptl_crystal_F_000 1704
_exptl_crystal_size_max 0.100
_exptl_crystal_size_mid 0.100
_exptl_crystal_size_min 0.060
_refine_diff_density_max 1.63
_refine_diff_density_min -1.29
_refine_ls_extinction_method None
_refine_ls_goodness_of_fit_ref 0.8450
_refine_ls_hydrogen_treatment constr
_refine_ls_matrix_type full
_refine_ls_number_parameters 1039
_refine_ls_number_reflns 16839
_refine_ls_number_restraints 486
_refine_ls_R_factor_all 0.0533
_refine_ls_R_factor_gt 0.0426
_refine_ls_shift/su_max 0.0045178
_refine_ls_shift/su_mean 0.0000622
_refine_ls_structure_factor_coef Fsqd
_refine_ls_weighting_details
;
 Method, part 1, Chebychev polynomial, (Watkin, 1994, Prince, 1982) 
 [weight] = 1.0/[A~0~*T~0~(x)+A~1~*T~1~(x) ... +A~n-1~]*T~n-1~(x)] 
 where A~i~ are the Chebychev coefficients listed below and x= Fcalc/Fmax 
 Method = Robust Weighting (Prince, 1982) 
 W = [weight] * [1-(deltaF/6*sigmaF)^2^]^2^ 
 A~i~ are: 
 23.4 33.2 16.5 4.36 
;
_refine_ls_weighting_scheme calc
_refine_ls_wR_factor_all 0.1077
_refine_ls_wR_factor_gt 0.0980
_refine_ls_wR_factor_ref 0.1077
_reflns_limit_h_max 16
_reflns_limit_h_min -17
_reflns_limit_k_max 21
_reflns_limit_k_min -21
_reflns_limit_l_max 23
_reflns_limit_l_min 0
_reflns_number_gt 14550
_reflns_number_total 16839
_reflns_threshold_expression I>2.0\s(I)
_oxford_diffrn_Wilson_B_factor 2.33
_oxford_diffrn_Wilson_scale 21.43
_oxford_refine_ls_r_factor_ref 0.0533
_oxford_refine_ls_scale 0.22649(9)
_oxford_reflns_number_all 16839
_oxford_reflns_threshold_expression_ref I>-3.0\s(I)
_oxford_structure_analysis_title 022np11
_cod_data_source_file om301060h_si_002.cif
_cod_data_source_block 3a
_cod_depositor_comments
;
The following automatic conversions were performed:

'_symmetry_cell_setting' value 'Triclinic' changed to 'triclinic'
according to /home/saulius/struct/CIF-dictionaries/cif_core.dic
dictionary named 'cif_core.dic' version 2.4.2 from
2011-04-26.

'_atom_sites_solution_primary' value 'Direct' changed to
'direct' according to
/home/saulius/struct/CIF-dictionaries/cif_core.dic dictionary named
'cif_core.dic' version 2.4.2 from 2011-04-26.

Automatic conversion script
Id: cif_fix_values 1891 2012-01-12 08:04:46Z andrius 
;
_cod_original_sg_symbol_H-M 'P -1 '
_cod_original_formula_sum 'C76 H70 B1 F24 Ir1 N4'
_cod_database_code 4079745

loop_
_symmetry_equiv_pos_as_xyz
x,y,z
-x,-y,-z

loop_
_atom_site_label
_atom_site_type_symbol
_atom_site_fract_x
_atom_site_fract_y
_atom_site_fract_z
_atom_site_U_iso_or_equiv
_atom_site_occupancy
_atom_site_adp_type
_atom_site_refinement_flags_posn
_atom_site_refinement_flags_occupancy
_atom_site_disorder_assembly
_atom_site_disorder_group
Ir1 Ir 0.474758(13) 0.730000(10) 0.755849(10) 0.0288 1.0000 Uani . . . .
C2 C 0.4403(4) 0.7397(3) 0.8587(3) 0.0354 1.0000 Uani . . . .
N3 N 0.3824(3) 0.7955(3) 0.8782(2) 0.0416 1.0000 Uani . . . .
C4 C 0.3238(4) 0.8526(3) 0.8198(3) 0.0389 1.0000 Uani . . . .
C5 C 0.3688(4) 0.9291(3) 0.8152(3) 0.0424 1.0000 Uani . . . .
C6 C 0.3085(5) 0.9831(3) 0.7588(3) 0.0498 1.0000 Uani . . . .
C7 C 0.2067(5) 0.9644(3) 0.7112(3) 0.0512 1.0000 Uani . . . .
C8 C 0.1644(4) 0.8893(3) 0.7192(3) 0.0511 1.0000 Uani . . . .
C9 C 0.2216(4) 0.8324(3) 0.7727(3) 0.0446 1.0000 Uani . . . .
C10 C 0.1733(5) 0.7509(4) 0.7809(5) 0.0649 1.0000 Uani . . . .
C11 C 0.1421(6) 1.0263(4) 0.6529(4) 0.0736 1.0000 Uani . . . .
H11 H 0.4137 0.8030 0.7243 0.0435 1.0000 Uiso R . . .
C12 C 0.4785(5) 0.9521(4) 0.8671(4) 0.0593 1.0000 Uani . . . .
H12 H 0.5399 0.7988 0.7966 0.0435 1.0000 Uiso R . . .
C13 C 0.3730(5) 0.8035(4) 0.9584(3) 0.0593 1.0000 Uani . . . .
C14 C 0.3952(6) 0.7235(5) 1.0010(4) 0.0725 1.0000 Uani . . . .
C15 C 0.4941(5) 0.6891(4) 0.9994(3) 0.0591 1.0000 Uani . . . .
N16 N 0.4927(3) 0.6877(3) 0.9162(2) 0.0422 1.0000 Uani . . . .
C17 C 0.5532(4) 0.6275(3) 0.8928(3) 0.0400 1.0000 Uani . . . .
C18 C 0.5091(4) 0.5482(3) 0.8686(3) 0.0432 1.0000 Uani . . . .
C19 C 0.5696(4) 0.4879(3) 0.8525(3) 0.0475 1.0000 Uani . . . .
C20 C 0.6715(4) 0.5048(3) 0.8582(3) 0.0456 1.0000 Uani . . . .
C21 C 0.7117(4) 0.5834(3) 0.8813(3) 0.0478 1.0000 Uani . . . .
C22 C 0.6553(4) 0.6461(3) 0.9004(3) 0.0448 1.0000 Uani . . . .
C23 C 0.7093(4) 0.7272(3) 0.9355(4) 0.0546 1.0000 Uani . . . .
C24 C 0.7356(5) 0.4380(4) 0.8405(4) 0.0620 1.0000 Uani . . . .
C25 C 0.4001(5) 0.5291(4) 0.8638(4) 0.0621 1.0000 Uani . . . .
C26 C 0.5121(3) 0.7287(2) 0.6547(3) 0.0312 1.0000 Uani . . . .
N27 N 0.5803(3) 0.7767(2) 0.6365(2) 0.0336 1.0000 Uani . . . .
C28 C 0.6413(4) 0.8398(3) 0.6929(3) 0.0369 1.0000 Uani . . . .
C29 C 0.5996(4) 0.9171(3) 0.6953(3) 0.0404 1.0000 Uani . . . .
C30 C 0.4908(4) 0.9351(3) 0.6445(4) 0.0512 1.0000 Uani . . . .
C31 C 0.6642(5) 0.9782(3) 0.7465(3) 0.0501 1.0000 Uani . . . .
C32 C 0.7676(5) 0.9653(3) 0.7906(3) 0.0518 1.0000 Uani . . . .
C33 C 0.8068(4) 0.8875(3) 0.7857(3) 0.0491 1.0000 Uani . . . .
C34 C 0.7444(4) 0.8239(3) 0.7377(3) 0.0398 1.0000 Uani . . . .
C35 C 0.7887(4) 0.7401(4) 0.7346(4) 0.0535 1.0000 Uani . . . .
C36 C 0.8370(6) 1.0351(4) 0.8401(4) 0.0722 1.0000 Uani . . . .
C37 C 0.5935(4) 0.7732(3) 0.5580(3) 0.0395 1.0000 Uani . . . .
C38 C 0.5642(4) 0.6883(3) 0.5182(3) 0.0391 1.0000 Uani . . . .
C39 C 0.4561(4) 0.6642(3) 0.5146(3) 0.0366 1.0000 Uani . . . .
N40 N 0.4537(3) 0.6754(2) 0.5964(2) 0.0313 1.0000 Uani . . . .
C41 C 0.3782(3) 0.6285(3) 0.6171(3) 0.0329 1.0000 Uani . . . .
C42 C 0.4011(3) 0.5475(3) 0.6414(3) 0.0361 1.0000 Uani . . . .
C43 C 0.5038(4) 0.5113(3) 0.6492(4) 0.0498 1.0000 Uani . . . .
C44 C 0.3245(4) 0.5007(3) 0.6548(3) 0.0465 1.0000 Uani . . . .
C45 C 0.2275(4) 0.5315(3) 0.6450(4) 0.0498 1.0000 Uani . . . .
C46 C 0.2082(4) 0.6115(3) 0.6211(4) 0.0478 1.0000 Uani . . . .
C47 C 0.2813(4) 0.6615(3) 0.6052(3) 0.0386 1.0000 Uani . . . .
C48 C 0.2505(4) 0.7443(3) 0.5686(3) 0.0468 1.0000 Uani . . . .
C49 C 0.1454(5) 0.4789(4) 0.6584(5) 0.0762 1.0000 Uani . . . .
C52 C -0.2256(3) 0.0148(2) 0.5571(3) 0.0676 1.0000 Uani D . . .
C57 C -0.2203(4) 0.0882(3) 0.6087(3) 0.0361 1.0000 Uani . . . .
C58 C -0.1266(3) 0.1314(2) 0.6451(3) 0.0317 1.0000 Uani . . . .
C59 C -0.1177(3) 0.2035(2) 0.6924(2) 0.0282 1.0000 Uani . . . .
C60 C -0.2096(3) 0.2286(2) 0.7014(2) 0.0290 1.0000 Uani . . . .
H61 H 0.3377 1.0337 0.7531 0.0600 1.0000 Uiso R . . .
C61 C -0.3028(3) 0.1851(3) 0.6665(3) 0.0301 1.0000 Uani . . . .
C62 C -0.3094(3) 0.1147(3) 0.6192(3) 0.0344 1.0000 Uani . . . .
C63 C -0.3936(3) 0.2143(3) 0.6856(3) 0.0340 1.0000 Uani . . . .
F64 F -0.4078(2) 0.29553(17) 0.67364(18) 0.0434 1.0000 Uani . . . .
F65 F -0.3815(2) 0.2043(2) 0.76299(17) 0.0486 1.0000 Uani . . . .
F66 F -0.4827(2) 0.17618(19) 0.64051(19) 0.0484 1.0000 Uani . . . .
B67 B -0.0077(3) 0.2517(3) 0.7426(3) 0.0271 1.0000 Uani . . . .
C68 C 0.0767(3) 0.2466(2) 0.6978(2) 0.0269 1.0000 Uani . . . .
C69 C 0.1821(3) 0.2580(3) 0.7419(2) 0.0291 1.0000 Uani . . . .
C70 C 0.2558(3) 0.2594(3) 0.7052(3) 0.0329 1.0000 Uani . . . .
C71 C 0.3675(3) 0.2684(3) 0.7567(3) 0.0406 1.0000 Uani . . . .
F72 F 0.4251(2) 0.3017(2) 0.7182(2) 0.0500 1.0000 Uani . . . .
F73 F 0.3834(2) 0.3184(3) 0.8217(2) 0.0652 1.0000 Uani . . . .
F74 F 0.4100(2) 0.1971(2) 0.7834(3) 0.0786 1.0000 Uani . . . .
C75 C 0.2270(3) 0.2498(3) 0.6218(3) 0.0344 1.0000 Uani . . . .
C76 C 0.1220(3) 0.2411(3) 0.5768(3) 0.0325 1.0000 Uani . . . .
C77 C 0.0492(3) 0.2399(2) 0.6138(3) 0.0294 1.0000 Uani . . . .
C78 C 0.0864(4) 0.2321(3) 0.4868(3) 0.0451 1.0000 Uani . . . .
F79 F 0.1619(3) 0.2251(3) 0.45793(19) 0.0687 1.0000 Uani . . . .
F80 F 0.0246(4) 0.1658(3) 0.4586(2) 0.0861 1.0000 Uani . . . .
H81 H 0.0956 0.8763 0.6878 0.0612 1.0000 Uiso R . . .
F81 F 0.0296(3) 0.2946(3) 0.4507(2) 0.0811 1.0000 Uani . . . .
C82 C 0.0320(3) 0.2088(2) 0.8309(3) 0.0283 1.0000 Uani . . . .
C83 C 0.1074(3) 0.1481(2) 0.8534(3) 0.0300 1.0000 Uani . . . .
C84 C 0.1351(3) 0.1104(2) 0.9275(3) 0.0313 1.0000 Uani . . . .
C85 C 0.0867(3) 0.1297(3) 0.9813(3) 0.0334 1.0000 Uani . . . .
C86 C 0.0098(3) 0.1877(3) 0.9598(3) 0.0333 1.0000 Uani . . . .
C87 C -0.0151(3) 0.2271(3) 0.8867(3) 0.0313 1.0000 Uani . . . .
C88 C -0.0440(4) 0.2095(4) 1.0172(3) 0.0489 1.0000 Uani . . . .
F89 F -0.1319(3) 0.2476(3) 0.9836(2) 0.0738 1.0000 Uani . . . .
F90 F -0.0640(4) 0.1430(3) 1.0527(3) 0.0924 1.0000 Uani . . . .
F91 F 0.0143(3) 0.2580(3) 1.0785(2) 0.0832 1.0000 Uani . . . .
C92 C 0.2208(4) 0.0499(3) 0.9481(3) 0.0436 1.0000 Uani . . . .
F93 F 0.3046(3) 0.0789(2) 0.9354(2) 0.0651 1.0000 Uani . . . .
F94 F 0.1933(3) -0.0193(2) 0.9031(3) 0.0687 1.0000 Uani . . . .
F95 F 0.2531(3) 0.0290(3) 1.0249(2) 0.0825 1.0000 Uani . . . .
C96 C -0.0249(3) 0.3505(2) 0.7517(3) 0.0303 1.0000 Uani . . . .
C97 C -0.0930(3) 0.3925(3) 0.6880(3) 0.0332 1.0000 Uani . . . .
C98 C -0.1039(4) 0.4772(3) 0.6919(3) 0.0401 1.0000 Uani . . . .
C99 C -0.0458(4) 0.5238(3) 0.7597(4) 0.0460 1.0000 Uani . . . .
C100 C 0.0240(4) 0.4835(3) 0.8236(3) 0.0439 1.0000 Uani . . . .
H101 H 0.2137 0.7064 0.7721 0.0969 1.0000 Uiso R . . .
C101 C 0.0339(4) 0.3983(3) 0.8196(3) 0.0362 1.0000 Uani . . . .
H102 H 0.1040 0.7457 0.7417 0.0970 1.0000 Uiso R . . .
C102 C 0.0883(4) 0.5309(2) 0.8968(2) 0.0782 1.0000 Uani D . . .
H103 H 0.1709 0.7476 0.8345 0.0971 1.0000 Uiso R . . .
C109 C -0.1808(3) 0.5173(2) 0.6231(2) 0.0688 1.0000 Uani D . . .
H111 H 0.1065 1.0602 0.6791 0.1099 1.0000 Uiso R . . .
H112 H 0.1867 1.0600 0.6356 0.1101 1.0000 Uiso R . . .
H113 H 0.0927 0.9981 0.6069 0.1101 1.0000 Uiso R . . .
H121 H 0.4968 1.0057 0.8554 0.0889 1.0000 Uiso R . . .
H122 H 0.5254 0.9134 0.8578 0.0892 1.0000 Uiso R . . .
H123 H 0.4867 0.9521 0.9231 0.0891 1.0000 Uiso R . . .
H131 H 0.4227 0.8444 0.9913 0.0709 1.0000 Uiso R . . .
H132 H 0.3035 0.8199 0.9517 0.0713 1.0000 Uiso R . . .
H141 H 0.4012 0.7329 1.0571 0.0872 1.0000 Uiso R . . .
H142 H 0.3384 0.6841 0.9735 0.0871 1.0000 Uiso R . . .
H151 H 0.5524 0.7227 1.0345 0.0711 1.0000 Uiso R . . .
H152 H 0.5006 0.6337 1.0181 0.0711 1.0000 Uiso R . . .
H191 H 0.5417 0.4346 0.8371 0.0568 1.0000 Uiso R . . .
H211 H 0.7789 0.5955 0.8846 0.0569 1.0000 Uiso R . . .
H231 H 0.7425 0.7498 0.9009 0.0822 1.0000 Uiso R . . .
H232 H 0.6587 0.7653 0.9404 0.0820 1.0000 Uiso R . . .
H233 H 0.7603 0.7199 0.9883 0.0820 1.0000 Uiso R . . .
H241 H 0.8075 0.4557 0.8598 0.0932 1.0000 Uiso R . . .
H242 H 0.7291 0.3887 0.8669 0.0932 1.0000 Uiso R . . .
H243 H 0.7132 0.4268 0.7833 0.0932 1.0000 Uiso R . . .
H251 H 0.3805 0.4738 0.8415 0.0928 1.0000 Uiso R . . .
H252 H 0.3525 0.5673 0.8297 0.0928 1.0000 Uiso R . . .
H253 H 0.3967 0.5331 0.9172 0.0929 1.0000 Uiso R . . .
F300 F -0.3189(5) -0.0189(5) 0.5187(6) 0.0717 0.406(9) Uani D P 3 1
F301 F -0.1740(8) -0.0436(5) 0.6089(5) 0.0791 0.406(9) Uani D P 3 1
H301 H 0.4441 0.9053 0.6630 0.0771 1.0000 Uiso R . . .
F302 F -0.1823(8) 0.0155(5) 0.5027(6) 0.0794 0.406(9) Uani D P 3 1
H302 H 0.4774 0.9928 0.6480 0.0769 1.0000 Uiso R . . .
F303 F -0.2992(5) -0.0402(4) 0.5519(4) 0.0738 0.594(9) Uani D P 3 2
H303 H 0.4765 0.9194 0.5887 0.0776 1.0000 Uiso R . . .
F304 F -0.1408(4) -0.0284(4) 0.5740(5) 0.0944 0.594(9) Uani D P 3 2
F305 F -0.2467(7) 0.0371(4) 0.4795(4) 0.0788 0.594(9) Uani D P 3 2
H311 H 0.6365 1.0295 0.7504 0.0597 1.0000 Uiso R . . .
H331 H 0.8762 0.8779 0.8153 0.0589 1.0000 Uiso R . . .
H351 H 0.7887 0.7284 0.6808 0.0801 1.0000 Uiso R . . .
H352 H 0.8583 0.7391 0.7733 0.0801 1.0000 Uiso R . . .
H353 H 0.7469 0.6995 0.7480 0.0801 1.0000 Uiso R . . .
H361 H 0.8534 1.0724 0.8051 0.1081 1.0000 Uiso R . . .
H362 H 0.8999 1.0140 0.8773 0.1081 1.0000 Uiso R . . .
H363 H 0.8013 1.0645 0.8698 0.1080 1.0000 Uiso R . . .
H371 H 0.5494 0.8135 0.5231 0.0468 1.0000 Uiso R . . .
H372 H 0.6656 0.7866 0.5660 0.0472 1.0000 Uiso R . . .
H381 H 0.6137 0.6497 0.5496 0.0470 1.0000 Uiso R . . .
H382 H 0.5650 0.6895 0.4641 0.0467 1.0000 Uiso R . . .
H391 H 0.4057 0.6993 0.4780 0.0441 1.0000 Uiso R . . .
H392 H 0.4398 0.6067 0.4957 0.0439 1.0000 Uiso R . . .
F400 F 0.0633(9) 0.5319(7) 0.9620(5) 0.0914 0.476(13) Uani D P 2 1
F401 F 0.0986(9) 0.6102(4) 0.8831(6) 0.0798 0.476(13) Uani D P 2 1
F402 F 0.1869(6) 0.5030(6) 0.9225(7) 0.0900 0.476(13) Uani D P 2 1
F403 F 0.0240(7) 0.5648(7) 0.9317(6) 0.0909 0.524(13) Uani D P 2 2
F404 F 0.1422(8) 0.5945(5) 0.8859(5) 0.0790 0.524(13) Uani D P 2 2
F405 F 0.1562(8) 0.4905(4) 0.9557(5) 0.1060 0.524(13) Uani D P 2 2
H431 H 0.5093 0.4570 0.6701 0.0749 1.0000 Uiso R . . .
H432 H 0.5105 0.5073 0.5970 0.0748 1.0000 Uiso R . . .
H433 H 0.5596 0.5454 0.6850 0.0749 1.0000 Uiso R . . .
H441 H 0.3386 0.4467 0.6709 0.0560 1.0000 Uiso R . . .
H461 H 0.1436 0.6321 0.6145 0.0570 1.0000 Uiso R . . .
H481 H 0.2084 0.7718 0.5937 0.0704 1.0000 Uiso R . . .
H482 H 0.2112 0.7364 0.5119 0.0701 1.0000 Uiso R . . .
H483 H 0.3113 0.7776 0.5758 0.0703 1.0000 Uiso R . . .
H491 H 0.0890 0.5118 0.6600 0.1142 1.0000 Uiso R . . .
H492 H 0.1200 0.4379 0.6155 0.1143 1.0000 Uiso R . . .
H493 H 0.1743 0.4515 0.7084 0.1143 1.0000 Uiso R . . .
F500 F -0.2633(5) 0.5372(5) 0.6428(5) 0.0868 0.570(8) Uani D P 1 1
F501 F -0.2196(7) 0.4742(4) 0.5542(4) 0.0932 0.570(8) Uani D P 1 1
F502 F -0.1479(5) 0.5869(4) 0.6043(5) 0.0771 0.570(8) Uani D P 1 1
F503 F -0.2782(5) 0.4909(6) 0.6012(7) 0.0885 0.430(8) Uani D P 1 2
F504 F -0.1541(9) 0.5008(6) 0.5583(5) 0.0875 0.430(8) Uani D P 1 2
F505 F -0.1847(8) 0.5977(3) 0.6276(5) 0.0770 0.430(8) Uani D P 1 2
H581 H -0.0684 0.1113 0.6369 0.0380 1.0000 Uiso R . . .
H601 H -0.2086 0.2765 0.7321 0.0351 1.0000 Uiso R . . .
H621 H -0.3723 0.0856 0.5949 0.0410 1.0000 Uiso R . . .
H691 H 0.2047 0.2646 0.7979 0.0348 1.0000 Uiso R . . .
H751 H 0.2760 0.2486 0.5969 0.0408 1.0000 Uiso R . . .
H771 H -0.0208 0.2326 0.5816 0.0351 1.0000 Uiso R . . .
H831 H 0.1402 0.1324 0.8180 0.0361 1.0000 Uiso R . . .
H851 H 0.1053 0.1047 1.0310 0.0401 1.0000 Uiso R . . .
H871 H -0.0654 0.2672 0.8744 0.0383 1.0000 Uiso R . . .
H971 H -0.1333 0.3632 0.6411 0.0403 1.0000 Uiso R . . .
H991 H -0.0531 0.5807 0.7623 0.0550 1.0000 Uiso R . . .
H1011 H 0.0815 0.3734 0.8639 0.0430 1.0000 Uiso R . . .

loop_
_atom_site_aniso_label
_atom_site_aniso_U_11
_atom_site_aniso_U_22
_atom_site_aniso_U_33
_atom_site_aniso_U_23
_atom_site_aniso_U_13
_atom_site_aniso_U_12
Ir1 0.03197(8) 0.02562(8) 0.02949(8) 0.00212(5) 0.01170(6) 0.00096(5)
C2 0.037(2) 0.036(2) 0.032(2) -0.0003(17) 0.0109(18) 0.0001(17)
N3 0.053(2) 0.041(2) 0.035(2) 0.0044(16) 0.0211(18) 0.0118(18)
C4 0.045(2) 0.039(2) 0.037(2) 0.0012(18) 0.019(2) 0.0107(19)
C5 0.049(3) 0.036(2) 0.046(3) -0.0075(19) 0.021(2) 0.003(2)
C6 0.071(4) 0.036(2) 0.052(3) 0.005(2) 0.033(3) 0.014(2)
C7 0.065(3) 0.051(3) 0.041(3) 0.001(2) 0.021(2) 0.025(3)
C8 0.048(3) 0.051(3) 0.047(3) -0.007(2) 0.008(2) 0.014(2)
C9 0.048(3) 0.042(3) 0.047(3) -0.004(2) 0.021(2) 0.004(2)
C10 0.058(4) 0.055(3) 0.084(5) -0.004(3) 0.029(3) -0.003(3)
C11 0.101(5) 0.070(4) 0.049(3) 0.013(3) 0.024(3) 0.048(4)
C12 0.053(3) 0.052(3) 0.071(4) -0.011(3) 0.021(3) -0.006(3)
C13 0.080(4) 0.070(4) 0.040(3) 0.010(3) 0.034(3) 0.028(3)
C14 0.099(5) 0.087(5) 0.050(3) 0.020(3) 0.048(4) 0.031(4)
C15 0.083(4) 0.064(4) 0.037(3) 0.013(2) 0.027(3) 0.022(3)
N16 0.052(2) 0.046(2) 0.0333(19) 0.0089(16) 0.0197(18) 0.0145(18)
C17 0.043(2) 0.042(2) 0.034(2) 0.0046(18) 0.0111(19) 0.0053(19)
C18 0.041(2) 0.039(2) 0.049(3) 0.002(2) 0.016(2) 0.0016(19)
C19 0.050(3) 0.036(2) 0.053(3) -0.004(2) 0.015(2) -0.002(2)
C20 0.041(3) 0.043(3) 0.051(3) -0.002(2) 0.014(2) 0.004(2)
C21 0.036(2) 0.047(3) 0.057(3) -0.004(2) 0.013(2) 0.000(2)
C22 0.046(3) 0.041(3) 0.043(3) 0.000(2) 0.011(2) -0.003(2)
C23 0.051(3) 0.041(3) 0.061(3) -0.012(2) 0.009(3) -0.007(2)
C24 0.057(3) 0.051(3) 0.077(4) -0.008(3) 0.023(3) 0.009(3)
C25 0.047(3) 0.062(4) 0.081(4) 0.007(3) 0.027(3) -0.003(3)
C26 0.030(2) 0.0259(19) 0.038(2) 0.0004(16) 0.0132(17) 0.0006(15)
N27 0.0351(18) 0.0361(19) 0.0315(18) -0.0009(14) 0.0147(15) -0.0081(15)
C28 0.043(2) 0.035(2) 0.032(2) 0.0009(17) 0.0135(18) -0.0101(18)
C29 0.054(3) 0.028(2) 0.043(2) 0.0051(18) 0.021(2) -0.0061(19)
C30 0.057(3) 0.042(3) 0.059(3) 0.011(2) 0.025(3) 0.004(2)
C31 0.075(4) 0.030(2) 0.048(3) 0.004(2) 0.027(3) -0.014(2)
C32 0.072(4) 0.046(3) 0.034(2) 0.003(2) 0.015(2) -0.029(3)
C33 0.048(3) 0.053(3) 0.040(3) 0.005(2) 0.009(2) -0.017(2)
C34 0.043(2) 0.042(2) 0.032(2) 0.0036(18) 0.0099(19) -0.0070(19)
C35 0.046(3) 0.055(3) 0.052(3) 0.002(2) 0.008(2) 0.006(2)
C36 0.101(5) 0.054(3) 0.051(3) 0.001(3) 0.016(3) -0.042(4)
C37 0.042(2) 0.045(3) 0.035(2) 0.0005(19) 0.0191(19) -0.007(2)
C38 0.038(2) 0.047(3) 0.035(2) 0.0010(19) 0.0175(19) -0.0003(19)
C39 0.037(2) 0.040(2) 0.032(2) -0.0020(17) 0.0126(18) -0.0031(18)
N40 0.0324(17) 0.0342(18) 0.0293(17) -0.0012(14) 0.0139(14) -0.0028(14)
C41 0.033(2) 0.032(2) 0.035(2) 0.0022(16) 0.0133(17) -0.0028(16)
C42 0.035(2) 0.035(2) 0.042(2) 0.0012(18) 0.0178(19) 0.0004(17)
C43 0.046(3) 0.043(3) 0.063(3) 0.012(2) 0.021(2) 0.010(2)
C44 0.045(3) 0.036(2) 0.060(3) 0.008(2) 0.021(2) -0.001(2)
C45 0.044(3) 0.046(3) 0.065(3) 0.005(2) 0.026(3) -0.009(2)
C46 0.036(2) 0.047(3) 0.067(3) 0.005(2) 0.026(2) 0.003(2)
C47 0.035(2) 0.035(2) 0.045(2) 0.0058(19) 0.0136(19) 0.0031(18)
C48 0.038(2) 0.042(3) 0.056(3) 0.009(2) 0.010(2) 0.010(2)
C49 0.062(4) 0.068(4) 0.117(6) 0.015(4) 0.055(4) -0.010(3)
C52 0.077(3) 0.052(2) 0.089(3) -0.027(2) 0.051(2) -0.0101(19)
C57 0.042(2) 0.029(2) 0.042(2) -0.0026(17) 0.022(2) -0.0033(17)
C58 0.034(2) 0.0238(18) 0.043(2) 0.0004(16) 0.0213(18) 0.0019(15)
C59 0.0281(19) 0.0257(18) 0.034(2) 0.0055(15) 0.0144(16) 0.0006(14)
C60 0.0273(19) 0.0289(19) 0.034(2) 0.0021(15) 0.0150(16) 0.0018(15)
C61 0.0263(18) 0.032(2) 0.033(2) 0.0067(16) 0.0122(16) 0.0010(15)
C62 0.033(2) 0.038(2) 0.034(2) 0.0008(17) 0.0140(17) -0.0065(17)
C63 0.0233(18) 0.045(2) 0.035(2) 0.0039(18) 0.0124(16) -0.0016(17)
F64 0.0355(14) 0.0431(15) 0.0580(17) 0.0081(13) 0.0238(13) 0.0087(11)
F65 0.0374(14) 0.074(2) 0.0426(15) 0.0153(14) 0.0232(12) 0.0105(14)
F66 0.0266(13) 0.0583(18) 0.0591(18) -0.0057(14) 0.0148(12) -0.0076(12)
B67 0.0247(19) 0.027(2) 0.032(2) 0.0029(16) 0.0137(17) 0.0020(15)
C68 0.0257(18) 0.0236(17) 0.0328(19) 0.0033(14) 0.0120(15) 0.0015(14)
C69 0.0264(18) 0.034(2) 0.0305(19) 0.0068(16) 0.0137(16) 0.0015(15)
C70 0.0257(19) 0.035(2) 0.040(2) 0.0031(17) 0.0144(17) 0.0024(16)
C71 0.029(2) 0.051(3) 0.044(3) 0.008(2) 0.0157(19) 0.0018(19)
F72 0.0310(13) 0.0615(19) 0.0627(19) 0.0071(15) 0.0229(13) -0.0038(12)
F73 0.0375(16) 0.102(3) 0.0526(19) -0.0164(18) 0.0141(14) -0.0132(17)
F74 0.0346(16) 0.062(2) 0.122(3) 0.045(2) 0.0031(18) 0.0026(15)
C75 0.032(2) 0.042(2) 0.037(2) 0.0035(18) 0.0216(18) 0.0049(17)
C76 0.032(2) 0.034(2) 0.037(2) 0.0047(17) 0.0174(17) 0.0050(16)
C77 0.0247(18) 0.032(2) 0.035(2) 0.0046(16) 0.0134(16) 0.0047(15)
C78 0.039(2) 0.060(3) 0.042(3) 0.006(2) 0.021(2) 0.006(2)
F79 0.0529(19) 0.122(3) 0.0427(17) 0.0018(19) 0.0315(15) 0.011(2)
F80 0.099(3) 0.109(3) 0.049(2) -0.026(2) 0.029(2) -0.047(3)
F81 0.085(3) 0.115(3) 0.0455(19) 0.028(2) 0.0234(19) 0.049(2)
C82 0.0261(18) 0.0255(18) 0.036(2) -0.0002(15) 0.0151(16) -0.0028(14)
C83 0.033(2) 0.0281(19) 0.033(2) 0.0030(15) 0.0167(17) 0.0020(15)
C84 0.035(2) 0.0266(19) 0.035(2) 0.0020(16) 0.0147(17) 0.0006(16)
C85 0.037(2) 0.033(2) 0.031(2) 0.0019(16) 0.0138(17) -0.0041(17)
C86 0.033(2) 0.035(2) 0.035(2) -0.0024(17) 0.0165(17) -0.0052(17)
C87 0.0273(19) 0.031(2) 0.039(2) -0.0007(16) 0.0156(17) 0.0007(15)
C88 0.045(3) 0.068(3) 0.040(3) 0.004(2) 0.022(2) 0.009(2)
F89 0.0508(19) 0.130(4) 0.0524(19) 0.013(2) 0.0312(16) 0.035(2)
F90 0.120(4) 0.097(3) 0.104(3) 0.030(3) 0.092(3) 0.016(3)
F91 0.073(2) 0.126(4) 0.052(2) -0.035(2) 0.0265(19) 0.015(2)
C92 0.054(3) 0.040(2) 0.043(3) 0.010(2) 0.025(2) 0.013(2)
F93 0.0450(17) 0.072(2) 0.087(3) 0.0223(19) 0.0312(18) 0.0202(16)
F94 0.083(3) 0.0373(17) 0.093(3) 0.0002(17) 0.039(2) 0.0174(16)
F95 0.095(3) 0.111(3) 0.055(2) 0.041(2) 0.037(2) 0.063(3)
C96 0.0271(19) 0.0283(19) 0.041(2) 0.0032(16) 0.0189(17) 0.0015(15)
C97 0.030(2) 0.0270(19) 0.047(2) 0.0015(17) 0.0194(18) -0.0019(15)
C98 0.038(2) 0.028(2) 0.059(3) 0.0078(19) 0.022(2) 0.0043(17)
C99 0.052(3) 0.023(2) 0.069(3) 0.003(2) 0.030(3) 0.0044(19)
C100 0.052(3) 0.032(2) 0.052(3) -0.006(2) 0.025(2) -0.007(2)
C101 0.038(2) 0.029(2) 0.043(2) 0.0004(17) 0.0174(19) -0.0006(17)
C102 0.106(3) 0.063(3) 0.059(2) -0.013(2) 0.023(2) -0.028(2)
C109 0.066(2) 0.052(2) 0.082(3) 0.022(2) 0.018(2) 0.017(2)
F300 0.074(4) 0.045(4) 0.086(5) -0.027(4) 0.019(4) -0.004(3)
F301 0.094(5) 0.062(4) 0.094(5) -0.034(3) 0.051(4) 0.013(4)
F302 0.101(5) 0.066(5) 0.102(5) -0.033(4) 0.076(4) -0.014(4)
F303 0.097(4) 0.049(3) 0.090(4) -0.027(3) 0.056(3) -0.033(3)
F304 0.074(4) 0.072(4) 0.123(5) -0.059(4) 0.022(4) 0.020(3)
F305 0.098(4) 0.070(4) 0.083(3) -0.030(3) 0.052(3) 0.004(3)
F400 0.118(5) 0.101(5) 0.052(4) -0.005(4) 0.029(4) -0.047(4)
F401 0.105(6) 0.046(3) 0.075(4) -0.021(3) 0.020(4) -0.023(4)
F402 0.102(5) 0.082(5) 0.069(5) -0.025(4) 0.013(4) -0.026(4)
F403 0.122(5) 0.089(5) 0.056(4) -0.024(4) 0.029(4) -0.025(4)
F404 0.090(5) 0.074(4) 0.073(4) -0.012(3) 0.032(4) -0.041(4)
F405 0.152(6) 0.063(4) 0.060(4) -0.012(3) -0.013(4) -0.015(4)
F500 0.060(3) 0.088(4) 0.106(5) 0.027(4) 0.020(3) 0.031(3)
F501 0.100(5) 0.057(3) 0.079(4) 0.010(3) -0.023(4) 0.027(3)
F502 0.080(4) 0.060(3) 0.090(4) 0.044(3) 0.025(3) 0.007(3)
F503 0.066(4) 0.072(5) 0.103(5) 0.032(4) -0.003(4) -0.002(4)
F504 0.082(5) 0.085(5) 0.080(4) 0.012(4) 0.009(4) 0.036(4)
F505 0.093(5) 0.041(3) 0.086(5) 0.013(4) 0.017(4) 0.025(4)

loop_
_atom_type_symbol
_atom_type_scat_dispersion_real
_atom_type_scat_dispersion_imag
_atom_type_scat_Cromer_Mann_a1
_atom_type_scat_Cromer_Mann_b1
_atom_type_scat_Cromer_Mann_a2
_atom_type_scat_Cromer_Mann_b2
_atom_type_scat_Cromer_Mann_a3
_atom_type_scat_Cromer_Mann_b3
_atom_type_scat_Cromer_Mann_a4
_atom_type_scat_Cromer_Mann_b4
_atom_type_scat_Cromer_Mann_c
_atom_type_scat_source
C 0.0033 0.0016 2.3100 20.8439 1.0200 10.2075 1.5886 0.5687 0.8650 51.6512 0.2156 'International Tables Vol C 4.2.6.8 and 6.1.1.4'
H 0.0000 0.0000 0.4930 10.5109 0.3229 26.1257 0.1402 3.1424 0.0408 57.7998 0.0030 'International Tables Vol C 4.2.6.8 and 6.1.1.4'
N 0.0061 0.0033 12.2126 0.0057 3.1322 9.8933 2.0125 28.9975 1.1663 0.5826 -11.5290 'International Tables Vol C 4.2.6.8 and 6.1.1.4'
Ir -1.4442 7.9887 27.3049 1.5928 16.7296 8.8655 15.6115 0.4179 5.8338 45.0011 11.4722 'International Tables Vol C 4.2.6.8 and 6.1.1.4'
B 0.0013 0.0007 2.0545 23.2185 1.3326 1.0210 1.0979 60.3498 0.7068 0.1403 -0.1932 'International Tables Vol C 4.2.6.8 and 6.1.1.4'
F 0.0171 0.0103 3.5392 10.2825 2.6412 4.2944 1.5170 0.2615 1.0243 26.1476 0.2776 'International Tables Vol C 4.2.6.8 and 6.1.1.4'

loop_
_geom_angle_atom_site_label_1
_geom_angle_atom_site_label_2
_geom_angle_atom_site_label_3
_geom_angle
_geom_angle_publ_flag
C2 Ir1 H11 90.5 no
C2 Ir1 H12 79.3 no
H11 Ir1 H12 74.8 no
C2 Ir1 C26 176.05(17) yes
H11 Ir1 C26 86.9 no
H12 Ir1 C26 97.1 no
Ir1 C2 N3 128.2(3) yes
Ir1 C2 N16 113.9(3) yes
N3 C2 N16 117.5(4) yes
C2 N3 C4 120.6(4) yes
C2 N3 C13 123.9(4) yes
C4 N3 C13 115.6(4) yes
N3 C4 C5 119.3(4) yes
N3 C4 C9 118.9(5) yes
C5 C4 C9 121.6(5) yes
C4 C5 C6 117.4(5) yes
C4 C5 C12 121.9(5) yes
C6 C5 C12 120.7(5) yes
C5 C6 C7 122.1(5) yes
C5 C6 H61 119.0 no
C7 C6 H61 119.0 no
C6 C7 C8 118.7(5) yes
C6 C7 C11 120.5(6) yes
C8 C7 C11 120.8(6) yes
C7 C8 C9 121.7(5) yes
C7 C8 H81 119.4 no
C9 C8 H81 119.0 no
C4 C9 C8 118.5(5) yes
C4 C9 C10 120.8(5) yes
C8 C9 C10 120.7(5) yes
C9 C10 H101 109.9 no
C9 C10 H102 109.7 no
H101 C10 H102 109.2 no
C9 C10 H103 109.8 no
H101 C10 H103 108.8 no
H102 C10 H103 109.4 no
C7 C11 H111 110.0 no
C7 C11 H112 109.1 no
H111 C11 H112 109.4 no
C7 C11 H113 109.9 no
H111 C11 H113 109.3 no
H112 C11 H113 109.2 no
C5 C12 H121 110.7 no
C5 C12 H122 110.4 no
H121 C12 H122 108.6 no
C5 C12 H123 110.3 no
H121 C12 H123 108.2 no
H122 C12 H123 108.5 no
N3 C13 C14 111.0(5) yes
N3 C13 H131 109.4 no
C14 C13 H131 107.8 no
N3 C13 H132 109.0 no
C14 C13 H132 109.7 no
H131 C13 H132 110.0 no
C13 C14 C15 110.9(6) yes
C13 C14 H141 109.2 no
C15 C14 H141 108.8 no
C13 C14 H142 108.7 no
C15 C14 H142 109.0 no
H141 C14 H142 110.2 no
C14 C15 N16 109.2(5) yes
C14 C15 H151 109.8 no
N16 C15 H151 110.2 no
C14 C15 H152 109.5 no
N16 C15 H152 109.0 no
H151 C15 H152 109.3 no
C15 N16 C2 125.4(4) yes
C15 N16 C17 118.6(4) yes
C2 N16 C17 116.0(4) yes
N16 C17 C18 117.8(4) yes
N16 C17 C22 120.5(4) yes
C18 C17 C22 121.6(5) yes
C17 C18 C19 118.3(5) yes
C17 C18 C25 120.4(5) yes
C19 C18 C25 121.2(5) yes
C18 C19 C20 121.6(5) yes
C18 C19 H191 119.4 no
C20 C19 H191 119.0 no
C19 C20 C21 118.4(5) yes
C19 C20 C24 120.4(5) yes
C21 C20 C24 121.2(5) yes
C20 C21 C22 122.6(5) yes
C20 C21 H211 119.2 no
C22 C21 H211 118.3 no
C17 C22 C21 117.5(5) yes
C17 C22 C23 123.0(5) yes
C21 C22 C23 119.2(5) yes
C22 C23 H231 110.6 no
C22 C23 H232 108.9 no
H231 C23 H232 109.0 no
C22 C23 H233 110.1 no
H231 C23 H233 109.5 no
H232 C23 H233 108.7 no
C20 C24 H241 109.6 no
C20 C24 H242 110.4 no
H241 C24 H242 108.8 no
C20 C24 H243 109.8 no
H241 C24 H243 108.6 no
H242 C24 H243 109.6 no
C18 C25 H251 109.1 no
C18 C25 H252 110.5 no
H251 C25 H252 109.2 no
C18 C25 H253 109.6 no
H251 C25 H253 109.4 no
H252 C25 H253 109.1 no
Ir1 C26 N27 129.6(3) yes
Ir1 C26 N40 113.5(3) yes
N27 C26 N40 116.8(4) yes
C26 N27 C28 121.0(4) yes
C26 N27 C37 123.7(4) yes
C28 N27 C37 115.2(3) yes
N27 C28 C29 119.6(4) yes
N27 C28 C34 118.2(4) yes
C29 C28 C34 121.9(4) yes
C28 C29 C30 121.9(4) yes
C28 C29 C31 117.5(5) yes
C30 C29 C31 120.6(5) yes
C29 C30 H301 109.8 no
C29 C30 H302 111.0 no
H301 C30 H302 107.8 no
C29 C30 H303 111.1 no
H301 C30 H303 108.6 no
H302 C30 H303 108.4 no
C29 C31 C32 122.2(5) yes
C29 C31 H311 118.5 no
C32 C31 H311 119.4 no
C31 C32 C33 118.4(5) yes
C31 C32 C36 120.5(6) yes
C33 C32 C36 121.0(6) yes
C32 C33 C34 121.4(5) yes
C32 C33 H331 119.3 no
C34 C33 H331 119.3 no
C28 C34 C33 118.5(5) yes
C28 C34 C35 121.5(4) yes
C33 C34 C35 120.1(5) yes
C34 C35 H351 109.3 no
C34 C35 H352 109.7 no
H351 C35 H352 110.0 no
C34 C35 H353 109.0 no
H351 C35 H353 109.9 no
H352 C35 H353 109.0 no
C32 C36 H361 110.0 no
C32 C36 H362 110.3 no
H361 C36 H362 109.3 no
C32 C36 H363 109.1 no
H361 C36 H363 108.8 no
H362 C36 H363 109.3 no
N27 C37 C38 110.4(4) yes
N27 C37 H371 109.3 no
C38 C37 H371 109.2 no
N27 C37 H372 109.0 no
C38 C37 H372 110.0 no
H371 C37 H372 108.9 no
C37 C38 C39 109.5(4) yes
C37 C38 H381 108.7 no
C39 C38 H381 110.2 no
C37 C38 H382 108.8 no
C39 C38 H382 109.3 no
H381 C38 H382 110.4 no
C38 C39 N40 107.7(4) yes
C38 C39 H391 109.9 no
N40 C39 H391 109.7 no
C38 C39 H392 110.3 no
N40 C39 H392 110.0 no
H391 C39 H392 109.3 no
C39 N40 C26 126.8(4) yes
C39 N40 C41 118.4(3) yes
C26 N40 C41 114.8(3) yes
N40 C41 C42 118.4(4) yes
N40 C41 C47 119.5(4) yes
C42 C41 C47 121.8(4) yes
C41 C42 C43 121.0(4) yes
C41 C42 C44 117.9(4) yes
C43 C42 C44 121.0(4) yes
C42 C43 H431 110.9 no
C42 C43 H432 109.8 no
H431 C43 H432 108.2 no
C42 C43 H433 110.3 no
H431 C43 H433 108.6 no
H432 C43 H433 109.0 no
C42 C44 C45 122.2(5) yes
C42 C44 H441 118.7 no
C45 C44 H441 119.0 no
C44 C45 C46 118.0(5) yes
C44 C45 C49 121.1(5) yes
C46 C45 C49 120.9(5) yes
C45 C46 C47 122.6(5) yes
C45 C46 H461 118.1 no
C47 C46 H461 119.2 no
C46 C47 C41 117.4(4) yes
C46 C47 C48 119.9(4) yes
C41 C47 C48 122.5(4) yes
C47 C48 H481 110.2 no
C47 C48 H482 109.4 no
H481 C48 H482 108.5 no
C47 C48 H483 110.0 no
H481 C48 H483 109.4 no
H482 C48 H483 109.4 no
C45 C49 H491 110.6 no
C45 C49 H492 109.5 no
H491 C49 H492 109.3 no
C45 C49 H493 109.7 no
H491 C49 H493 109.3 no
H492 C49 H493 108.4 no
C57 C52 F300 116.6(5) yes
C57 C52 F301 104.9(4) yes
F300 C52 F301 104.28(6) yes
C57 C52 F302 120.5(4) yes
F300 C52 F302 104.35(6) yes
F301 C52 F302 104.31(6) yes
C57 C52 F303 115.9(4) yes
C57 C52 F304 117.0(4) yes
F303 C52 F304 104.37(6) yes
C57 C52 F305 109.7(4) yes
F303 C52 F305 104.27(6) yes
F304 C52 F305 104.27(6) yes
C52 C57 C58 119.9(4) yes
C52 C57 C62 119.3(4) yes
C58 C57 C62 120.8(4) yes
C57 C58 C59 122.5(4) yes
C57 C58 H581 118.1 no
C59 C58 H581 119.4 no
C58 C59 C60 115.2(4) yes
C58 C59 B67 124.1(3) yes
C60 C59 B67 120.5(4) yes
C59 C60 C61 122.6(4) yes
C59 C60 H601 119.1 no
C61 C60 H601 118.2 no
C60 C61 C62 120.9(4) yes
C60 C61 C63 117.7(4) yes
C62 C61 C63 121.4(4) yes
C57 C62 C61 118.1(4) yes
C57 C62 H621 120.8 no
C61 C62 H621 121.1 no
C61 C63 F64 111.7(3) yes
C61 C63 F65 112.1(3) yes
F64 C63 F65 105.7(4) yes
C61 C63 F66 113.2(4) yes
F64 C63 F66 106.4(3) yes
F65 C63 F66 107.3(3) yes
C59 B67 C68 113.7(3) yes
C59 B67 C82 103.9(3) yes
C68 B67 C82 112.9(3) yes
C59 B67 C96 110.8(3) yes
C68 B67 C96 104.3(3) yes
C82 B67 C96 111.5(3) yes
B67 C68 C69 120.6(4) yes
B67 C68 C77 123.4(3) yes
C69 C68 C77 115.7(4) yes
C68 C69 C70 122.3(4) yes
C68 C69 H691 119.4 no
C70 C69 H691 118.3 no
C69 C70 C71 119.1(4) yes
C69 C70 C75 121.0(4) yes
C71 C70 C75 119.8(4) yes
C70 C71 F72 112.9(4) yes
C70 C71 F73 112.4(4) yes
F72 C71 F73 104.7(4) yes
C70 C71 F74 112.9(4) yes
F72 C71 F74 106.2(4) yes
F73 C71 F74 107.1(4) yes
C70 C75 C76 117.4(4) yes
C70 C75 H751 121.5 no
C76 C75 H751 121.1 no
C75 C76 C77 121.2(4) yes
C75 C76 C78 119.8(4) yes
C77 C76 C78 119.0(4) yes
C68 C77 C76 122.4(4) yes
C68 C77 H771 118.7 no
C76 C77 H771 118.9 no
C76 C78 F79 114.4(4) yes
C76 C78 F80 111.8(4) yes
F79 C78 F80 106.1(5) yes
C76 C78 F81 112.3(4) yes
F79 C78 F81 107.0(4) yes
F80 C78 F81 104.6(5) yes
B67 C82 C83 124.2(3) yes
B67 C82 C87 120.3(4) yes
C83 C82 C87 115.3(4) yes
C82 C83 C84 122.3(4) yes
C82 C83 H831 119.3 no
C84 C83 H831 118.4 no
C83 C84 C85 120.9(4) yes
C83 C84 C92 118.3(4) yes
C85 C84 C92 120.9(4) yes
C84 C85 C86 118.2(4) yes
C84 C85 H851 120.9 no
C86 C85 H851 120.9 no
C85 C86 C87 120.6(4) yes
C85 C86 C88 119.1(4) yes
C87 C86 C88 120.3(4) yes
C86 C87 C82 122.7(4) yes
C86 C87 H871 119.1 no
C82 C87 H871 118.3 no
C86 C88 F89 113.9(4) yes
C86 C88 F90 111.9(5) yes
F89 C88 F90 107.8(5) yes
C86 C88 F91 112.2(4) yes
F89 C88 F91 106.4(5) yes
F90 C88 F91 104.0(5) yes
C84 C92 F93 112.4(4) yes
C84 C92 F94 112.2(4) yes
F93 C92 F94 105.4(4) yes
C84 C92 F95 113.0(4) yes
F93 C92 F95 106.2(5) yes
F94 C92 F95 107.0(4) yes
B67 C96 C97 121.0(4) yes
B67 C96 C101 122.5(4) yes
C97 C96 C101 116.3(4) yes
C96 C97 C98 122.3(4) yes
C96 C97 H971 119.3 no
C98 C97 H971 118.4 no
C97 C98 C99 120.9(4) yes
C97 C98 C109 119.3(4) yes
C99 C98 C109 119.8(4) yes
C98 C99 C100 117.9(4) yes
C98 C99 H991 120.9 no
C100 C99 H991 121.2 no
C99 C100 C101 120.9(5) yes
C99 C100 C102 119.8(4) yes
C101 C100 C102 119.4(5) yes
C100 C101 C96 121.7(4) yes
C100 C101 H1011 118.4 no
C96 C101 H1011 119.9 no
C100 C102 F400 120.1(5) yes
C100 C102 F401 112.6(5) yes
F400 C102 F401 104.41(6) yes
C100 C102 F402 109.6(5) yes
F400 C102 F402 104.37(6) yes
F401 C102 F402 104.35(6) yes
C100 C102 F403 108.0(5) yes
C100 C102 F404 116.4(5) yes
F403 C102 F404 104.36(6) yes
C100 C102 F405 117.9(5) yes
F403 C102 F405 104.36(6) yes
F404 C102 F405 104.42(6) yes
C98 C109 F500 109.2(4) yes
C98 C109 F501 117.5(4) yes
F500 C109 F501 104.97(6) yes
C98 C109 F502 114.2(4) yes
F500 C109 F502 104.92(6) yes
F501 C109 F502 105.03(6) yes
C98 C109 F503 117.1(5) yes
C98 C109 F504 106.5(5) yes
F503 C109 F504 104.92(6) yes
C98 C109 F505 117.2(5) yes
F503 C109 F505 104.97(6) yes
F504 C109 F505 104.91(6) yes

loop_
_geom_bond_atom_site_label_1
_geom_bond_atom_site_label_2
_geom_bond_distance
_geom_bond_publ_flag
Ir1 C2 2.046(4) yes
Ir1 H11 1.472 no
Ir1 H12 1.431 no
Ir1 C26 2.036(4) yes
C2 N3 1.335(6) yes
C2 N16 1.350(6) yes
N3 C4 1.440(6) yes
N3 C13 1.477(6) yes
C4 C5 1.402(7) yes
C4 C9 1.390(7) yes
C5 C6 1.395(7) yes
C5 C12 1.503(8) yes
C6 C7 1.383(8) yes
C6 H61 0.936 no
C7 C8 1.380(8) yes
C7 C11 1.520(7) yes
C8 C9 1.388(7) yes
C8 H81 0.932 no
C9 C10 1.511(8) yes
C10 H101 0.963 no
C10 H102 0.964 no
C10 H103 0.964 no
C11 H111 0.959 no
C11 H112 0.955 no
C11 H113 0.955 no
C12 H121 0.954 no
C12 H122 0.961 no
C12 H123 0.958 no
C13 C14 1.504(9) yes
C13 H131 0.967 no
C13 H132 0.968 no
C14 C15 1.494(9) yes
C14 H141 0.976 no
C14 H142 0.981 no
C15 N16 1.468(6) yes
C15 H151 0.972 no
C15 H152 0.964 no
N16 C17 1.442(6) yes
C17 C18 1.406(7) yes
C17 C22 1.398(7) yes
C18 C19 1.386(7) yes
C18 C25 1.508(7) yes
C19 C20 1.399(7) yes
C19 H191 0.938 no
C20 C21 1.377(7) yes
C20 C24 1.507(7) yes
C21 C22 1.397(7) yes
C21 H211 0.929 no
C22 C23 1.510(7) yes
C23 H231 0.965 no
C23 H232 0.966 no
C23 H233 0.963 no
C24 H241 0.966 no
C24 H242 0.959 no
C24 H243 0.959 no
C25 H251 0.967 no
C25 H252 0.966 no
C25 H253 0.965 no
C26 N27 1.349(5) yes
C26 N40 1.343(5) yes
N27 C28 1.443(5) yes
N27 C37 1.467(5) yes
C28 C29 1.396(7) yes
C28 C34 1.395(7) yes
C29 C30 1.491(7) yes
C29 C31 1.399(7) yes
C30 H301 0.954 no
C30 H302 0.964 no
C30 H303 0.964 no
C31 C32 1.387(8) yes
C31 H311 0.933 no
C32 C33 1.396(8) yes
C32 C36 1.513(7) yes
C33 C34 1.392(7) yes
C33 H331 0.933 no
C34 C35 1.510(7) yes
C35 H351 0.967 no
C35 H352 0.962 no
C35 H353 0.961 no
C36 H361 0.963 no
C36 H362 0.960 no
C36 H363 0.963 no
C37 C38 1.514(7) yes
C37 H371 0.975 no
C37 H372 0.977 no
C38 C39 1.519(6) yes
C38 H381 0.967 no
C38 H382 0.965 no
C39 N40 1.469(5) yes
C39 H391 0.971 no
C39 H392 0.979 no
N40 C41 1.441(5) yes
C41 C42 1.404(6) yes
C41 C47 1.398(6) yes
C42 C43 1.508(6) yes
C42 C44 1.389(7) yes
C43 H431 0.962 no
C43 H432 0.963 no
C43 H433 0.962 no
C44 C45 1.393(7) yes
C44 H441 0.933 no
C45 C46 1.380(7) yes
C45 C49 1.503(7) yes
C46 C47 1.400(7) yes
C46 H461 0.928 no
C47 C48 1.512(6) yes
C48 H481 0.958 no
C48 H482 0.962 no
C48 H483 0.960 no
C49 H491 0.961 no
C49 H492 0.958 no
C49 H493 0.958 no
C52 C57 1.467(5) yes
C52 F300 1.327(5) yes
C52 F301 1.364(5) yes
C52 F302 1.306(5) yes
C52 C57 1.467(5) yes
C52 F303 1.323(5) yes
C52 F304 1.321(5) yes
C52 F305 1.363(5) yes
C57 C58 1.394(6) yes
C57 C62 1.383(6) yes
C58 C59 1.399(6) yes
C58 H581 0.929 no
C59 C60 1.401(5) yes
C59 B67 1.638(6) yes
C60 C61 1.388(6) yes
C60 H601 0.934 no
C61 C62 1.381(6) yes
C61 C63 1.493(6) yes
C62 H621 0.935 no
C63 F64 1.350(5) yes
C63 F65 1.338(5) yes
C63 F66 1.338(5) yes
B67 C68 1.632(6) yes
B67 C82 1.644(6) yes
B67 C96 1.639(6) yes
C68 C69 1.395(5) yes
C68 C77 1.401(6) yes
C69 C70 1.392(5) yes
C69 H691 0.931 no
C70 C71 1.491(6) yes
C70 C75 1.392(6) yes
C71 F72 1.339(5) yes
C71 F73 1.340(6) yes
C71 F74 1.329(6) yes
C75 C76 1.387(6) yes
C75 H751 0.931 no
C76 C77 1.385(5) yes
C76 C78 1.494(7) yes
C77 H771 0.936 no
C78 F79 1.323(5) yes
C78 F80 1.334(7) yes
C78 F81 1.328(6) yes
C82 C83 1.406(6) yes
C82 C87 1.393(6) yes
C83 C84 1.395(6) yes
C83 H831 0.929 no
C84 C85 1.379(6) yes
C84 C92 1.502(6) yes
C85 C86 1.388(6) yes
C85 H851 0.933 no
C86 C87 1.394(6) yes
C86 C88 1.497(6) yes
C87 H871 0.933 no
C88 F89 1.321(6) yes
C88 F90 1.342(7) yes
C88 F91 1.328(7) yes
C92 F93 1.339(6) yes
C92 F94 1.328(6) yes
C92 F95 1.331(6) yes
C96 C97 1.391(6) yes
C96 C101 1.395(6) yes
C97 C98 1.390(6) yes
C97 H971 0.933 no
C98 C99 1.382(7) yes
C98 C109 1.478(5) yes
C99 C100 1.389(7) yes
C99 H991 0.935 no
C100 C101 1.397(6) yes
C100 C102 1.472(6) yes
C101 H1011 0.933 no
C102 F400 1.318(5) yes
C102 F401 1.335(5) yes
C102 F402 1.365(5) yes
C102 F403 1.364(5) yes
C102 F404 1.326(5) yes
C102 F405 1.329(5) yes
C109 F500 1.348(5) yes
C109 F501 1.320(5) yes
C109 F502 1.311(5) yes
C109 F503 1.323(5) yes
C109 F504 1.347(5) yes
C109 F505 1.312(5) yes
